data_7128939
loop_
_publ_author_name
'Vygranenko, Kateryna V.'
'Poronik, Yevgen M.'
'Wrzosek, Antoni'
'Szewczyk, Adam'
'Gryko, Daniel T.'

_publ_section_title
;
 Red emissive sulfone-rhodols as mitochondrial imaging agents.
;
_journal_issue 63
_journal_name_full 'Chemical communications (Cambridge, England)'
_journal_page_first 7782
_journal_page_last 7785
_journal_paper_doi 10.1039/d1cc02687a
_journal_volume 57
_journal_year 2021
_chemical_formula_moiety 'C23 H18 F3 N O4 S'
_chemical_formula_sum 'C23 H18 F3 N O4 S'
_chemical_formula_weight 461.44
_space_group_crystal_system monoclinic
_space_group_IT_number 14
_space_group_name_Hall '-P 2ybc'
_space_group_name_H-M_alt 'P 1 21/c 1'
_atom_sites_solution_hydrogens geom
_atom_sites_solution_primary direct
_atom_sites_solution_secondary difmap
_audit_creation_method SHELXL-2014
_audit_update_record
;
2021-05-19 deposited with the CCDC.	2021-07-15 downloaded from the CCDC.
;
_cell_angle_alpha 90
_cell_angle_beta 92.394(3)
_cell_angle_gamma 90
_cell_formula_units_Z 4
_cell_length_a 20.3851(10)
_cell_length_b 12.4673(5)
_cell_length_c 8.0484(4)
_cell_measurement_reflns_used 1758
_cell_measurement_temperature 296(2)
_cell_measurement_theta_max 66.56
_cell_measurement_theta_min 4.16
_cell_volume 2043.69(16)
_computing_cell_refinement 'Bruker SAINT'
_computing_data_collection 'Bruker APEX2'
_computing_data_reduction 'Bruker SAINT'
_computing_molecular_graphics 'Bruker SHELXTL'
_computing_publication_material 'Bruker SHELXTL'
_computing_structure_refinement 'SHELXL-2014 (Sheldrick, 2014)'
_computing_structure_solution 'SHELXL-2014 (Sheldrick, 2014)'
_diffrn_ambient_temperature 296(2)
_diffrn_measured_fraction_theta_full 0.965
_diffrn_measured_fraction_theta_max 0.984
_diffrn_measurement_device_type 'Bruker APEX-II CCD'
_diffrn_measurement_method '\f and \w scans'
_diffrn_radiation_monochromator graphite
_diffrn_radiation_type CuK\a
_diffrn_radiation_wavelength 1.54178
_diffrn_reflns_av_R_equivalents 0.1400
_diffrn_reflns_av_unetI/netI 0.0917
_diffrn_reflns_Laue_measured_fraction_full 0.965
_diffrn_reflns_Laue_measured_fraction_max 0.984
_diffrn_reflns_limit_h_max 23
_diffrn_reflns_limit_h_min -24
_diffrn_reflns_limit_k_max 14
_diffrn_reflns_limit_k_min -14
_diffrn_reflns_limit_l_max 8
_diffrn_reflns_limit_l_min -9
_diffrn_reflns_number 23160
_diffrn_reflns_point_group_measured_fraction_full 0.965
_diffrn_reflns_point_group_measured_fraction_max 0.984
_diffrn_reflns_theta_full 67.679
_diffrn_reflns_theta_max 66.564
_diffrn_reflns_theta_min 4.157
_diffrn_source 'fine-focus sealed tube'
_exptl_absorpt_coefficient_mu 1.944
_exptl_absorpt_correction_T_max 0.8030
_exptl_absorpt_correction_T_min 0.6410
_exptl_absorpt_correction_type numerical
_exptl_absorpt_process_details sadabs
_exptl_crystal_colour violet-brown
_exptl_crystal_density_diffrn 1.500
_exptl_crystal_density_method 'not measured'
_exptl_crystal_description plate
_exptl_crystal_F_000 952
_exptl_crystal_size_max 0.251
_exptl_crystal_size_mid 0.245
_exptl_crystal_size_min 0.118
_refine_diff_density_max 0.360
_refine_diff_density_min -0.260
_refine_diff_density_rms 0.051
_refine_ls_extinction_method none
_refine_ls_goodness_of_fit_ref 1.023
_refine_ls_hydrogen_treatment constr
_refine_ls_matrix_type full
_refine_ls_number_parameters 292
_refine_ls_number_reflns 3564
_refine_ls_number_restraints 0
_refine_ls_restrained_S_all 1.023
_refine_ls_R_factor_all 0.1516
_refine_ls_R_factor_gt 0.0673
_refine_ls_shift/su_max 0.000
_refine_ls_shift/su_mean 0.000
_refine_ls_structure_factor_coef Fsqd
_refine_ls_weighting_details 'w=1/[\s^2^(Fo^2^)+(0.0650P)^2^] where P=(Fo^2^+2Fc^2^)/3'
_refine_ls_weighting_scheme calc
_refine_ls_wR_factor_gt 0.1486
_refine_ls_wR_factor_ref 0.1728
_reflns_Friedel_coverage 0.000
_reflns_number_gt 1758
_reflns_number_total 3564
_reflns_threshold_expression 'I > 2\s(I)'
_cod_data_source_file d1cc02687a2.cif
_cod_data_source_block KVy0363_10_A_0ma
_cod_original_sg_symbol_H-M 'P 21/c'
_cod_database_code 7128939
_shelx_space_group_comment
;
The symmetry employed for this shelxl refinement is uniquely defined
by the following loop, which should always be used as a source of
symmetry information in preference to the above space-group names.
They are only intended as comments.
;
_shelx_estimated_absorpt_t_min 0.641
_shelx_estimated_absorpt_t_max 0.803
_shelxl_version_number 2014-3

loop_
_space_group_symop_operation_xyz
'x, y, z'
'-x, y+1/2, -z+1/2'
'-x, -y, -z'
'x, -y-1/2, z-1/2'

loop_
_atom_site_label
_atom_site_type_symbol
_atom_site_fract_x
_atom_site_fract_y
_atom_site_fract_z
_atom_site_U_iso_or_equiv
_atom_site_adp_type
_atom_site_occupancy
_atom_site_site_symmetry_order
_atom_site_calc_flag
_atom_site_refinement_flags_posn
_atom_site_refinement_flags_adp
_atom_site_refinement_flags_occupancy
_atom_site_disorder_assembly
_atom_site_disorder_group
S1 S 0.61929(6) 0.43047(9) 0.57775(18) 0.0640(4) Uani 1 1 d . . . . .
F1 F 0.82684(18) 0.5813(4) 0.4246(4) 0.172(2) Uani 1 1 d . . . . .
F2 F 0.8845(3) 0.4485(3) 0.4739(5) 0.168(2) Uani 1 1 d . . . . .
F3 F 0.92882(17) 0.5904(3) 0.4355(4) 0.1310(15) Uani 1 1 d . . . . .
O1 O 0.59614(18) 0.4081(2) 0.4120(5) 0.1000(13) Uani 1 1 d . . . . .
O2 O 0.57338(16) 0.4144(2) 0.7056(5) 0.0898(12) Uani 1 1 d . . . . .
O3 O 0.72379(17) 0.0717(3) 0.6444(5) 0.1099(15) Uani 1 1 d . . . . .
O4 O 0.99333(17) 0.6709(3) 1.0176(4) 0.0855(11) Uani 1 1 d . . . . .
N1 N 0.57512(17) 0.8264(3) 0.5138(5) 0.0689(12) Uani 1 1 d . . . . .
C1 C 0.6482(2) 0.5629(3) 0.5933(6) 0.0551(12) Uani 1 1 d . . . . .
C2 C 0.6035(2) 0.6394(3) 0.5453(6) 0.0595(13) Uani 1 1 d . . . . .
H2 H 0.5628 0.6187 0.4998 0.071 Uiso 1 1 calc R U . . .
C3 C 0.6183(2) 0.7504(3) 0.5635(6) 0.0587(12) Uani 1 1 d . . . . .
C4 C 0.6801(2) 0.7755(3) 0.6374(6) 0.0615(13) Uani 1 1 d . . . . .
H4 H 0.6909 0.8470 0.6568 0.074 Uiso 1 1 calc R U . . .
C5 C 0.7244(2) 0.6981(3) 0.6811(6) 0.0612(13) Uani 1 1 d . . . . .
H5 H 0.7653 0.7187 0.7259 0.073 Uiso 1 1 calc R U . . .
C6 C 0.7110(2) 0.5874(3) 0.6614(5) 0.0535(12) Uani 1 1 d . . . . .
C7 C 0.7595(2) 0.5074(3) 0.7072(5) 0.0536(11) Uani 1 1 d . . . . .
C8 C 0.7485(2) 0.3979(3) 0.6926(6) 0.0569(12) Uani 1 1 d . . . . .
C9 C 0.7983(2) 0.3224(3) 0.7432(6) 0.0684(14) Uani 1 1 d . . . . .
H9 H 0.8379 0.3485 0.7879 0.082 Uiso 1 1 calc R U . . .
C10 C 0.7905(2) 0.2157(4) 0.7292(6) 0.0722(15) Uani 1 1 d . . . . .
H10 H 0.8248 0.1709 0.7649 0.087 Uiso 1 1 calc R U . . .
C11 C 0.7315(2) 0.1692(4) 0.6612(7) 0.0739(15) Uani 1 1 d . . . . .
C12 C 0.6798(2) 0.2450(3) 0.6099(6) 0.0729(15) Uani 1 1 d . . . . .
H12 H 0.6403 0.2192 0.5635 0.087 Uiso 1 1 calc R U . . .
C13 C 0.6884(2) 0.3511(3) 0.6286(6) 0.0561(12) Uani 1 1 d . . . . .
C14 C 0.8236(2) 0.5479(3) 0.7815(6) 0.0519(11) Uani 1 1 d . . . . .
C15 C 0.8785(2) 0.5700(3) 0.6911(6) 0.0563(11) Uani 1 1 d . . . . .
C16 C 0.9356(2) 0.6096(3) 0.7652(6) 0.0620(13) Uani 1 1 d . . . . .
H16 H 0.9718 0.6227 0.7015 0.074 Uiso 1 1 calc R U . . .
C17 C 0.9390(2) 0.6294(4) 0.9306(6) 0.0605(13) Uani 1 1 d . . . . .
C18 C 0.8858(2) 0.6089(4) 1.0241(6) 0.0714(14) Uani 1 1 d . . . . .
H18 H 0.8880 0.6228 1.1377 0.086 Uiso 1 1 calc R U . . .
C19 C 0.8292(2) 0.5677(4) 0.9507(6) 0.0670(14) Uani 1 1 d . . . . .
H19 H 0.7938 0.5528 1.0162 0.080 Uiso 1 1 calc R U . . .
C20 C 0.8784(3) 0.5506(5) 0.5093(7) 0.0776(16) Uani 1 1 d . . . . .
C21 C 1.0478(3) 0.6962(5) 0.9238(7) 0.099(2) Uani 1 1 d . . . . .
H21A H 1.0654 0.6316 0.8783 0.149 Uiso 1 1 calc R U . . .
H21B H 1.0808 0.7304 0.9940 0.149 Uiso 1 1 calc R U . . .
H21C H 1.0344 0.7438 0.8350 0.149 Uiso 1 1 calc R U . . .
C22 C 0.5884(2) 0.9385(3) 0.5493(7) 0.0912(18) Uani 1 1 d . . . . .
H22A H 0.5823 0.9523 0.6649 0.137 Uiso 1 1 calc R U . . .
H22B H 0.5589 0.9824 0.4828 0.137 Uiso 1 1 calc R U . . .
H22C H 0.6329 0.9548 0.5236 0.137 Uiso 1 1 calc R U . . .
C23 C 0.5127(2) 0.8010(4) 0.4337(7) 0.0840(17) Uani 1 1 d . . . . .
H23A H 0.5181 0.7434 0.3563 0.126 Uiso 1 1 calc R U . . .
H23B H 0.4959 0.8630 0.3754 0.126 Uiso 1 1 calc R U . . .
H23C H 0.4825 0.7797 0.5159 0.126 Uiso 1 1 calc R U . . .

loop_
_atom_site_aniso_label
_atom_site_aniso_U_11
_atom_site_aniso_U_22
_atom_site_aniso_U_33
_atom_site_aniso_U_23
_atom_site_aniso_U_13
_atom_site_aniso_U_12
S1 0.0541(7) 0.0447(6) 0.0922(11) -0.0051(6) -0.0091(7) -0.0030(5)
F1 0.094(3) 0.362(7) 0.057(3) 0.000(3) -0.015(2) 0.039(3)
F2 0.270(6) 0.134(4) 0.102(3) -0.051(3) 0.020(3) -0.044(4)
F3 0.109(3) 0.215(4) 0.069(3) -0.020(2) 0.013(2) -0.071(3)
O1 0.132(3) 0.059(2) 0.104(3) -0.0117(19) -0.058(2) -0.0018(19)
O2 0.065(2) 0.061(2) 0.147(4) -0.003(2) 0.044(2) -0.0077(16)
O3 0.078(3) 0.0469(19) 0.205(5) -0.013(2) 0.007(3) 0.0021(17)
O4 0.071(2) 0.113(3) 0.070(3) -0.008(2) -0.018(2) -0.017(2)
N1 0.057(2) 0.043(2) 0.106(3) -0.010(2) -0.013(2) 0.0002(17)
C1 0.047(2) 0.048(2) 0.070(3) -0.002(2) -0.004(2) -0.0035(19)
C2 0.047(3) 0.046(2) 0.085(4) -0.004(2) -0.010(2) -0.0011(18)
C3 0.050(3) 0.043(2) 0.082(4) 0.000(2) -0.001(2) 0.004(2)
C4 0.053(3) 0.044(2) 0.088(4) -0.004(2) -0.003(3) -0.0046(19)
C5 0.047(3) 0.051(3) 0.084(4) -0.001(2) -0.011(2) -0.0080(19)
C6 0.054(3) 0.041(2) 0.065(3) 0.005(2) -0.003(2) -0.0022(18)
C7 0.053(3) 0.050(2) 0.057(3) 0.000(2) -0.010(2) -0.0063(19)
C8 0.048(3) 0.055(3) 0.068(4) 0.004(2) -0.002(2) -0.0024(19)
C9 0.063(3) 0.059(3) 0.082(4) 0.007(3) -0.014(3) 0.004(2)
C10 0.061(3) 0.058(3) 0.097(4) 0.013(3) -0.004(3) 0.008(2)
C11 0.069(3) 0.049(3) 0.105(5) 0.002(3) 0.013(3) 0.004(2)
C12 0.056(3) 0.048(3) 0.114(4) -0.008(3) 0.003(3) -0.002(2)
C13 0.052(3) 0.044(2) 0.072(4) -0.002(2) 0.003(2) -0.0043(19)
C14 0.054(3) 0.047(2) 0.053(3) 0.001(2) -0.004(2) -0.0019(19)
C15 0.062(3) 0.058(3) 0.048(3) -0.006(2) -0.004(2) -0.006(2)
C16 0.056(3) 0.079(3) 0.051(4) -0.006(2) -0.002(2) -0.007(2)
C17 0.057(3) 0.068(3) 0.056(4) 0.000(2) -0.006(3) -0.011(2)
C18 0.080(4) 0.084(3) 0.049(4) -0.005(3) -0.006(3) -0.011(3)
C19 0.063(3) 0.070(3) 0.068(4) -0.001(3) 0.002(3) -0.012(2)
C20 0.071(4) 0.088(4) 0.073(5) -0.011(3) 0.001(3) -0.025(3)
C21 0.063(4) 0.126(5) 0.108(5) -0.005(4) -0.011(4) -0.023(3)
C22 0.080(4) 0.044(3) 0.148(6) -0.005(3) -0.022(3) 0.002(2)
C23 0.073(4) 0.063(3) 0.114(5) -0.008(3) -0.021(3) 0.004(2)

loop_
_atom_type_symbol
_atom_type_description
_atom_type_scat_dispersion_real
_atom_type_scat_dispersion_imag
_atom_type_scat_source
C C 0.0181 0.0091 'International Tables Vol C Tables 4.2.6.8 and 6.1.1.4'
H H 0.0000 0.0000 'International Tables Vol C Tables 4.2.6.8 and 6.1.1.4'
N N 0.0311 0.0180 'International Tables Vol C Tables 4.2.6.8 and 6.1.1.4'
O O 0.0492 0.0322 'International Tables Vol C Tables 4.2.6.8 and 6.1.1.4'
F F 0.0727 0.0534 'International Tables Vol C Tables 4.2.6.8 and 6.1.1.4'
S S 0.3331 0.5567 'International Tables Vol C Tables 4.2.6.8 and 6.1.1.4'

loop_
_geom_angle_atom_site_label_1
_geom_angle_atom_site_label_2
_geom_angle_atom_site_label_3
_geom_angle
_geom_angle_site_symmetry_1
_geom_angle_site_symmetry_3
_geom_angle_publ_flag
O1 S1 O2 116.4(2) . . ?
O1 S1 C1 110.4(2) . . ?
O2 S1 C1 107.9(2) . . ?
O1 S1 C13 109.9(2) . . ?
O2 S1 C13 107.2(2) . . ?
C1 S1 C13 104.5(2) . . ?
C17 O4 C21 116.5(4) . . ?
C3 N1 C23 122.4(4) . . ?
C3 N1 C22 120.4(4) . . ?
C23 N1 C22 117.1(4) . . ?
C2 C1 C6 123.0(4) . . ?
C2 C1 S1 114.8(3) . . ?
C6 C1 S1 122.0(3) . . ?
C1 C2 C3 121.0(4) . . ?
C1 C2 H2 119.5 . . ?
C3 C2 H2 119.5 . . ?
N1 C3 C4 122.3(4) . . ?
N1 C3 C2 121.5(4) . . ?
C4 C3 C2 116.2(4) . . ?
C5 C4 C3 121.8(4) . . ?
C5 C4 H4 119.1 . . ?
C3 C4 H4 119.1 . . ?
C4 C5 C6 122.7(4) . . ?
C4 C5 H5 118.7 . . ?
C6 C5 H5 118.7 . . ?
C1 C6 C5 115.1(4) . . ?
C1 C6 C7 123.6(4) . . ?
C5 C6 C7 121.3(4) . . ?
C8 C7 C6 123.6(4) . . ?
C8 C7 C14 119.9(4) . . ?
C6 C7 C14 116.4(3) . . ?
C7 C8 C9 120.9(4) . . ?
C7 C8 C13 124.2(4) . . ?
C9 C8 C13 114.8(4) . . ?
C10 C9 C8 123.2(4) . . ?
C10 C9 H9 118.4 . . ?
C8 C9 H9 118.4 . . ?
C9 C10 C11 122.0(4) . . ?
C9 C10 H10 119.0 . . ?
C11 C10 H10 119.0 . . ?
O3 C11 C10 123.1(5) . . ?
O3 C11 C12 121.2(5) . . ?
C10 C11 C12 115.7(4) . . ?
C13 C12 C11 121.0(5) . . ?
C13 C12 H12 119.5 . . ?
C11 C12 H12 119.5 . . ?
C12 C13 C8 123.2(4) . . ?
C12 C13 S1 115.4(3) . . ?
C8 C13 S1 121.3(3) . . ?
C15 C14 C19 116.4(4) . . ?
C15 C14 C7 124.5(4) . . ?
C19 C14 C7 119.1(4) . . ?
C14 C15 C16 122.0(5) . . ?
C14 C15 C20 121.2(4) . . ?
C16 C15 C20 116.8(5) . . ?
C17 C16 C15 119.9(5) . . ?
C17 C16 H16 120.0 . . ?
C15 C16 H16 120.0 . . ?
C16 C17 C18 119.8(4) . . ?
C16 C17 O4 124.9(4) . . ?
C18 C17 O4 115.3(5) . . ?
C17 C18 C19 120.3(5) . . ?
C17 C18 H18 119.9 . . ?
C19 C18 H18 119.9 . . ?
C18 C19 C14 121.6(5) . . ?
C18 C19 H19 119.2 . . ?
C14 C19 H19 119.2 . . ?
F1 C20 F2 104.8(5) . . ?
F1 C20 F3 106.7(5) . . ?
F2 C20 F3 100.8(5) . . ?
F1 C20 C15 116.2(5) . . ?
F2 C20 C15 112.1(5) . . ?
F3 C20 C15 114.7(4) . . ?
O4 C21 H21A 109.5 . . ?
O4 C21 H21B 109.5 . . ?
H21A C21 H21B 109.5 . . ?
O4 C21 H21C 109.5 . . ?
H21A C21 H21C 109.5 . . ?
H21B C21 H21C 109.5 . . ?
N1 C22 H22A 109.5 . . ?
N1 C22 H22B 109.5 . . ?
H22A C22 H22B 109.5 . . ?
N1 C22 H22C 109.5 . . ?
H22A C22 H22C 109.5 . . ?
H22B C22 H22C 109.5 . . ?
N1 C23 H23A 109.5 . . ?
N1 C23 H23B 109.5 . . ?
H23A C23 H23B 109.5 . . ?
N1 C23 H23C 109.5 . . ?
H23A C23 H23C 109.5 . . ?
H23B C23 H23C 109.5 . . ?

loop_
_geom_bond_atom_site_label_1
_geom_bond_atom_site_label_2
_geom_bond_distance
_geom_bond_site_symmetry_2
_geom_bond_publ_flag
S1 O1 1.424(3) . ?
S1 O2 1.434(3) . ?
S1 C1 1.755(4) . ?
S1 C13 1.756(4) . ?
F1 C20 1.288(6) . ?
F2 C20 1.312(6) . ?
F3 C20 1.305(5) . ?
O3 C11 1.232(5) . ?
O4 C17 1.385(5) . ?
O4 C21 1.404(5) . ?
N1 C3 1.343(5) . ?
N1 C23 1.437(5) . ?
N1 C22 1.449(5) . ?
C1 C2 1.364(5) . ?
C1 C6 1.406(5) . ?
C2 C3 1.422(6) . ?
C2 H2 0.9300 . ?
C3 C4 1.405(6) . ?
C4 C5 1.359(5) . ?
C4 H4 0.9300 . ?
C5 C6 1.414(5) . ?
C5 H5 0.9300 . ?
C6 C7 1.440(5) . ?
C7 C8 1.388(5) . ?
C7 C14 1.502(5) . ?
C8 C9 1.430(5) . ?
C8 C13 1.434(5) . ?
C9 C10 1.344(5) . ?
C9 H9 0.9300 . ?
C10 C11 1.424(6) . ?
C10 H10 0.9300 . ?
C11 C12 1.463(6) . ?
C12 C13 1.342(5) . ?
C12 H12 0.9300 . ?
C14 C15 1.388(6) . ?
C14 C19 1.384(6) . ?
C15 C16 1.377(6) . ?
C15 C20 1.483(7) . ?
C16 C17 1.353(6) . ?
C16 H16 0.9300 . ?
C17 C18 1.370(6) . ?
C18 C19 1.373(6) . ?
C18 H18 0.9300 . ?
C19 H19 0.9300 . ?
C21 H21A 0.9600 . ?
C21 H21B 0.9600 . ?
C21 H21C 0.9600 . ?
C22 H22A 0.9600 . ?
C22 H22B 0.9600 . ?
C22 H22C 0.9600 . ?
C23 H23A 0.9600 . ?
C23 H23B 0.9600 . ?
C23 H23C 0.9600 . ?

loop_
_geom_hbond_atom_site_label_D
_geom_hbond_atom_site_label_H
_geom_hbond_atom_site_label_A
_geom_hbond_distance_DH
_geom_hbond_distance_HA
_geom_hbond_distance_DA
_geom_hbond_angle_DHA
_geom_hbond_site_symmetry_A
C22 H22C O3 0.96 2.52 3.284(6) 136.5 1_565
C22 H22B O2 0.96 2.60 3.323(7) 132.0 4_575
C22 H22A O1 0.96 2.65 3.488(6) 146.3 4_576
C18 H18 F3 0.93 2.54 3.398(6) 154.1 1_556
C10 H10 F2 0.93 2.52 3.380(6) 153.7 4_566
C22 H22C O3 0.96 2.52 3.284(6) 136.5 1_565
C22 H22B O2 0.96 2.60 3.323(7) 132.0 4_575
C22 H22A O1 0.96 2.65 3.488(6) 146.3 4_576
C18 H18 F3 0.93 2.54 3.398(6) 154.1 1_556
C10 H10 F2 0.93 2.52 3.380(6) 153.7 4_566
C22 H22C O3 0.96 2.52 3.284(6) 136.5 1_565
C22 H22B O2 0.96 2.60 3.323(7) 132.0 4_575
C22 H22A O1 0.96 2.65 3.488(6) 146.3 4_576
C18 H18 F3 0.93 2.54 3.398(6) 154.1 1_556
C10 H10 F2 0.93 2.52 3.380(6) 153.7 4_566
C22 H22C O3 0.96 2.52 3.284(6) 136.5 1_565
C22 H22B O2 0.96 2.60 3.323(7) 132.0 4_575
C22 H22A O1 0.96 2.65 3.488(6) 146.3 4_576
C18 H18 F3 0.93 2.54 3.398(6) 154.1 1_556
C10 H10 F2 0.93 2.52 3.380(6) 153.7 4_566
C22 H22C O3 0.96 2.52 3.284(6) 136.5 1_565
C22 H22B O2 0.96 2.60 3.323(7) 132.0 4_575
C22 H22A O1 0.96 2.65 3.488(6) 146.3 4_576
C18 H18 F3 0.93 2.54 3.398(6) 154.1 1_556
C10 H10 F2 0.93 2.52 3.380(6) 153.7 4_566
C22 H22C O3 0.96 2.52 3.284(6) 136.5 1_565
C22 H22B O2 0.96 2.60 3.323(7) 132.0 4_575
C22 H22A O1 0.96 2.65 3.488(6) 146.3 4_576
C18 H18 F3 0.93 2.54 3.398(6) 154.1 1_556
C10 H10 F2 0.93 2.52 3.380(6) 153.7 4_566
C22 H22C O3 0.96 2.52 3.284(6) 136.5 1_565
C22 H22B O2 0.96 2.60 3.323(7) 132.0 4_575
C22 H22A O1 0.96 2.65 3.488(6) 146.3 4_576
C18 H18 F3 0.93 2.54 3.398(6) 154.1 1_556
C10 H10 F2 0.93 2.52 3.380(6) 153.7 4_566
C22 H22C O3 0.96 2.52 3.284(6) 136.5 1_565
C22 H22B O2 0.96 2.60 3.323(7) 132.0 4_575
C22 H22A O1 0.96 2.65 3.488(6) 146.3 4_576
C18 H18 F3 0.93 2.54 3.398(6) 154.1 1_556
C10 H10 F2 0.93 2.52 3.380(6) 153.7 4_566
C22 H22C O3 0.96 2.52 3.284(6) 136.5 1_565
C22 H22B O2 0.96 2.60 3.323(7) 132.0 4_575
C22 H22A O1 0.96 2.65 3.488(6) 146.3 4_576
C18 H18 F3 0.93 2.54 3.398(6) 154.1 1_556
C10 H10 F2 0.93 2.52 3.380(6) 153.7 4_566
C22 H22C O3 0.96 2.52 3.284(6) 136.5 1_565
C22 H22B O2 0.96 2.60 3.323(7) 132.0 4_575
C22 H22A O1 0.96 2.65 3.488(6) 146.3 4_576
C18 H18 F3 0.93 2.54 3.398(6) 154.1 1_556
C10 H10 F2 0.93 2.52 3.380(6) 153.7 4_566
C22 H22C O3 0.96 2.52 3.284(6) 136.5 1_565
C22 H22B O2 0.96 2.60 3.323(7) 132.0 4_575
C22 H22A O1 0.96 2.65 3.488(6) 146.3 4_576
C18 H18 F3 0.93 2.54 3.398(6) 154.1 1_556
C10 H10 F2 0.93 2.52 3.380(6) 153.7 4_566
C10 H10 F2 0.93 2.52 3.380(6) 153.7 4_566
C18 H18 F3 0.93 2.54 3.398(6) 154.1 1_556
C22 H22A O1 0.96 2.65 3.488(6) 146.3 4_576
C22 H22B O2 0.96 2.60 3.323(7) 132.0 4_575
C22 H22C O3 0.96 2.52 3.284(6) 136.5 1_565
C10 H10 F2 0.93 2.52 3.380(6) 153.7 4_566
C18 H18 F3 0.93 2.54 3.398(6) 154.1 1_556
C22 H22A O1 0.96 2.65 3.488(6) 146.3 4_576
C22 H22B O2 0.96 2.60 3.323(7) 132.0 4_575
C22 H22C O3 0.96 2.52 3.284(6) 136.5 1_565
C10 H10 F2 0.93 2.52 3.380(6) 153.7 4_566
C18 H18 F3 0.93 2.54 3.398(6) 154.1 1_556
C22 H22A O1 0.96 2.65 3.488(6) 146.3 4_576
C22 H22B O2 0.96 2.60 3.323(7) 132.0 4_575
C22 H22C O3 0.96 2.52 3.284(6) 136.5 1_565
C10 H10 F2 0.93 2.52 3.380(6) 153.7 4_566
C18 H18 F3 0.93 2.54 3.398(6) 154.1 1_556
C22 H22A O1 0.96 2.65 3.488(6) 146.3 4_576
C22 H22B O2 0.96 2.60 3.323(7) 132.0 4_575
C22 H22C O3 0.96 2.52 3.284(6) 136.5 1_565
C10 H10 F2 0.93 2.52 3.380(6) 153.7 4_566
C18 H18 F3 0.93 2.54 3.398(6) 154.1 1_556
C22 H22A O1 0.96 2.65 3.488(6) 146.3 4_576
C22 H22B O2 0.96 2.60 3.323(7) 132.0 4_575
C22 H22C O3 0.96 2.52 3.284(6) 136.5 1_565
C10 H10 F2 0.93 2.52 3.380(6) 153.7 4_566
C18 H18 F3 0.93 2.54 3.398(6) 154.1 1_556
C22 H22A O1 0.96 2.65 3.488(6) 146.3 4_576
C22 H22B O2 0.96 2.60 3.323(7) 132.0 4_575
C22 H22C O3 0.96 2.52 3.284(6) 136.5 1_565
C10 H10 F2 0.93 2.52 3.380(6) 153.7 4_566
C18 H18 F3 0.93 2.54 3.398(6) 154.1 1_556
C22 H22A O1 0.96 2.65 3.488(6) 146.3 4_576
C22 H22B O2 0.96 2.60 3.323(7) 132.0 4_575
C22 H22C O3 0.96 2.52 3.284(6) 136.5 1_565
C10 H10 F2 0.93 2.52 3.380(6) 153.7 4_566
C18 H18 F3 0.93 2.54 3.398(6) 154.1 1_556
C22 H22A O1 0.96 2.65 3.488(6) 146.3 4_576
C22 H22B O2 0.96 2.60 3.323(7) 132.0 4_575
C22 H22C O3 0.96 2.52 3.284(6) 136.5 1_565
C10 H10 F2 0.93 2.52 3.380(6) 153.7 4_566
C18 H18 F3 0.93 2.54 3.398(6) 154.1 1_556
C22 H22A O1 0.96 2.65 3.488(6) 146.3 4_576
C22 H22B O2 0.96 2.60 3.323(7) 132.0 4_575
C22 H22C O3 0.96 2.52 3.284(6) 136.5 1_565

loop_
_geom_torsion_atom_site_label_1
_geom_torsion_atom_site_label_2
_geom_torsion_atom_site_label_3
_geom_torsion_atom_site_label_4
_geom_torsion
_geom_torsion_site_symmetry_1
_geom_torsion_site_symmetry_2
_geom_torsion_site_symmetry_3
_geom_torsion_site_symmetry_4
_geom_torsion_publ_flag
O1 S1 C1 C2 56.8(4) . . . . ?
O2 S1 C1 C2 -71.4(4) . . . . ?
C13 S1 C1 C2 174.8(4) . . . . ?
O1 S1 C1 C6 -127.5(4) . . . . ?
O2 S1 C1 C6 104.3(4) . . . . ?
C13 S1 C1 C6 -9.5(4) . . . . ?
C6 C1 C2 C3 -0.7(7) . . . . ?
S1 C1 C2 C3 175.0(3) . . . . ?
C23 N1 C3 C4 178.1(5) . . . . ?
C22 N1 C3 C4 -5.9(8) . . . . ?
C23 N1 C3 C2 -2.5(8) . . . . ?
C22 N1 C3 C2 173.5(4) . . . . ?
C1 C2 C3 N1 178.8(4) . . . . ?
C1 C2 C3 C4 -1.8(7) . . . . ?
N1 C3 C4 C5 -177.3(5) . . . . ?
C2 C3 C4 C5 3.2(8) . . . . ?
C3 C4 C5 C6 -2.3(8) . . . . ?
C2 C1 C6 C5 1.6(7) . . . . ?
S1 C1 C6 C5 -173.7(3) . . . . ?
C2 C1 C6 C7 -177.7(4) . . . . ?
S1 C1 C6 C7 6.9(7) . . . . ?
C4 C5 C6 C1 -0.1(7) . . . . ?
C4 C5 C6 C7 179.2(4) . . . . ?
C1 C6 C7 C8 -1.6(7) . . . . ?
C5 C6 C7 C8 179.1(4) . . . . ?
C1 C6 C7 C14 -178.8(4) . . . . ?
C5 C6 C7 C14 1.9(6) . . . . ?
C6 C7 C8 C9 -178.8(4) . . . . ?
C14 C7 C8 C9 -1.7(7) . . . . ?
C6 C7 C8 C13 0.8(7) . . . . ?
C14 C7 C8 C13 177.9(4) . . . . ?
C7 C8 C9 C10 -178.9(5) . . . . ?
C13 C8 C9 C10 1.4(7) . . . . ?
C8 C9 C10 C11 0.3(8) . . . . ?
C9 C10 C11 O3 178.6(5) . . . . ?
C9 C10 C11 C12 -0.8(8) . . . . ?
O3 C11 C12 C13 179.9(5) . . . . ?
C10 C11 C12 C13 -0.7(7) . . . . ?
C11 C12 C13 C8 2.6(8) . . . . ?
C11 C12 C13 S1 -174.7(4) . . . . ?
C7 C8 C13 C12 177.5(4) . . . . ?
C9 C8 C13 C12 -2.9(7) . . . . ?
C7 C8 C13 S1 -5.4(7) . . . . ?
C9 C8 C13 S1 174.3(3) . . . . ?
O1 S1 C13 C12 -55.6(4) . . . . ?
O2 S1 C13 C12 71.7(4) . . . . ?
C1 S1 C13 C12 -173.9(4) . . . . ?
O1 S1 C13 C8 127.1(4) . . . . ?
O2 S1 C13 C8 -105.6(4) . . . . ?
C1 S1 C13 C8 8.7(4) . . . . ?
C8 C7 C14 C15 89.9(5) . . . . ?
C6 C7 C14 C15 -92.8(5) . . . . ?
C8 C7 C14 C19 -91.7(5) . . . . ?
C6 C7 C14 C19 85.6(5) . . . . ?
C19 C14 C15 C16 -0.1(6) . . . . ?
C7 C14 C15 C16 178.3(4) . . . . ?
C19 C14 C15 C20 179.2(4) . . . . ?
C7 C14 C15 C20 -2.3(7) . . . . ?
C14 C15 C16 C17 -0.8(7) . . . . ?
C20 C15 C16 C17 179.8(4) . . . . ?
C15 C16 C17 C18 0.7(7) . . . . ?
C15 C16 C17 O4 -178.8(4) . . . . ?
C21 O4 C17 C16 1.7(7) . . . . ?
C21 O4 C17 C18 -177.9(4) . . . . ?
C16 C17 C18 C19 0.4(7) . . . . ?
O4 C17 C18 C19 180.0(4) . . . . ?
C17 C18 C19 C14 -1.4(7) . . . . ?
C15 C14 C19 C18 1.2(7) . . . . ?
C7 C14 C19 C18 -177.3(4) . . . . ?
C14 C15 C20 F1 44.2(7) . . . . ?
C16 C15 C20 F1 -136.5(5) . . . . ?
C14 C15 C20 F2 -76.3(6) . . . . ?
C16 C15 C20 F2 103.1(6) . . . . ?
C14 C15 C20 F3 169.5(5) . . . . ?
C16 C15 C20 F3 -11.1(7) . . . . ?
